data_4020617
loop_
_publ_author_name
'Christopher J. T. Hyland'
'Louis S. Hegedus'

_publ_section_title
;
 Boron-Mediated Stereoselective Syntheses of
 \g,\g-Disubstituted Allenamides
;
_journal_name_full 'Journal of Organic Chemistry'
_journal_page_first 8628
_journal_page_last 8630
_journal_paper_doi 10.1021/jo051385c
_journal_volume 70
_journal_year 2005
_chemical_formula_sum 'C28 H29 N O3 Si'
_chemical_formula_weight 455.61
_space_group_IT_number 43
_symmetry_cell_setting orthorhombic
_symmetry_space_group_name_Hall 'F 2 -2d'
_symmetry_space_group_name_H-M 'F d d 2'
_cell_angle_alpha 90.00
_cell_angle_beta 90.00
_cell_angle_gamma 90.00
_cell_formula_units_Z 16
_cell_length_a 29.217(3)
_cell_length_b 54.471(5)
_cell_length_c 6.1768(6)
_cell_measurement_temperature 173(2)
_cell_volume 9830.2(16)
_diffrn_ambient_temperature 173(2)
_exptl_crystal_density_diffrn 1.231
_cod_depositor_comments
;
The following automatic conversions were performed:
'_symmetry_cell_setting' value 'Orthorhombic' changed to 'orthorhombic'
according to '/home/saulius/struct/CIF-dictionaries/cif_core.dic'
dictionary named 'cif_core.dic' version 2.4.1 from 2010-06-29.

Automatic conversion script
Id: cif_fix_enum 1527 2010-12-29 10:47:43Z saulius 
;
_cod_database_code 4020617

loop_
_symmetry_equiv_pos_as_xyz
'x, y, z'
'-x, -y, z'
'x+1/4, -y+1/4, z+1/4'
'-x+1/4, y+1/4, z+1/4'
'x, y+1/2, z+1/2'
'-x, -y+1/2, z+1/2'
'x+1/4, -y+3/4, z+3/4'
'-x+1/4, y+3/4, z+3/4'
'x+1/2, y, z+1/2'
'-x+1/2, -y, z+1/2'
'x+3/4, -y+1/4, z+3/4'
'-x+3/4, y+1/4, z+3/4'
'x+1/2, y+1/2, z'
'-x+1/2, -y+1/2, z'
'x+3/4, -y+3/4, z+1/4'
'-x+3/4, y+3/4, z+1/4'

loop_
_atom_site_label
_atom_site_type_symbol
_atom_site_fract_x
_atom_site_fract_y
_atom_site_fract_z
_atom_site_U_iso_or_equiv
_atom_site_adp_type
_atom_site_occupancy
_atom_site_symmetry_multiplicity
_atom_site_calc_flag
_atom_site_refinement_flags
_atom_site_disorder_assembly
_atom_site_disorder_group
Si1 Si 0.21702(3) 0.091594(16) 0.38777(15) 0.0328(2) Uani 1 1 d . . .
O1 O 0.27711(6) -0.01275(3) 0.6900(3) 0.0337(6) Uani 1 1 d . . .
O2 O 0.31261(6) -0.01784(3) 0.3701(3) 0.0301(5) Uani 1 1 d . . .
O3 O 0.34646(7) 0.09448(4) 0.7023(4) 0.0381(6) Uani 1 1 d . . .
H3A H 0.3586 0.0856 0.6118 0.057 Uiso 1 1 calc R . .
N1 N 0.30686(7) 0.01995(4) 0.5010(4) 0.0244(6) Uani 1 1 d . . .
C1 C 0.29694(9) -0.00398(5) 0.5352(5) 0.0255(7) Uani 1 1 d . . .
C2 C 0.33165(9) -0.00242(5) 0.2005(5) 0.0268(7) Uani 1 1 d . . .
H2 H 0.3131 -0.0045 0.0697 0.032 Uiso 1 1 calc R . .
C3 C 0.37940(9) -0.01061(5) 0.1515(5) 0.0249(7) Uani 1 1 d . . .
C4 C 0.40775(11) -0.02072(6) 0.3050(5) 0.0392(8) Uani 1 1 d . . .
H4 H 0.3970 -0.0227 0.4457 0.047 Uiso 1 1 calc R . .
C5 C 0.45175(11) -0.02804(6) 0.2554(6) 0.0465(9) Uani 1 1 d . . .
H5 H 0.4702 -0.0349 0.3622 0.056 Uiso 1 1 calc R . .
C6 C 0.46838(11) -0.02525(6) 0.0483(6) 0.0430(9) Uani 1 1 d . . .
H6 H 0.4980 -0.0302 0.0145 0.052 Uiso 1 1 calc R . .
C7 C 0.44057(11) -0.01507(6) -0.1088(6) 0.0457(9) Uani 1 1 d . . .
H7 H 0.4515 -0.0130 -0.2490 0.055 Uiso 1 1 calc R . .
C8 C 0.39641(11) -0.00801(5) -0.0574(5) 0.0381(8) Uani 1 1 d . . .
H8 H 0.3778 -0.0014 -0.1646 0.046 Uiso 1 1 calc R . .
C9 C 0.32532(9) 0.02458(5) 0.2843(4) 0.0241(7) Uani 1 1 d . . .
H9 H 0.3016 0.0326 0.1971 0.029 Uiso 1 1 calc R . .
C10 C 0.36762(9) 0.04065(5) 0.2832(5) 0.0249(7) Uani 1 1 d . . .
C11 C 0.37659(10) 0.05501(5) 0.1045(5) 0.0329(8) Uani 1 1 d . . .
H11 H 0.3566 0.0548 -0.0128 0.039 Uiso 1 1 calc R . .
C12 C 0.41539(11) 0.06992(5) 0.0982(6) 0.0417(9) Uani 1 1 d . . .
H12 H 0.4216 0.0792 -0.0245 0.050 Uiso 1 1 calc R . .
C13 C 0.44445(11) 0.07088(6) 0.2729(6) 0.0440(9) Uani 1 1 d . . .
H13 H 0.4702 0.0809 0.2690 0.053 Uiso 1 1 calc R . .
C14 C 0.43538(10) 0.05687(6) 0.4542(6) 0.0400(9) Uani 1 1 d . . .
H14 H 0.4549 0.0575 0.5730 0.048 Uiso 1 1 calc R . .
C15 C 0.39723(9) 0.04191(5) 0.4587(5) 0.0330(8) Uani 1 1 d . . .
H15 H 0.3913 0.0325 0.5813 0.040 Uiso 1 1 calc R . .
C16 C 0.28516(8) 0.03834(5) 0.6242(5) 0.0256(7) Uani 1 1 d . . .
H16 H 0.2721 0.0336 0.7550 0.031 Uiso 1 1 calc R . .
C17 C 0.28186(9) 0.06148(5) 0.5698(5) 0.0258(7) Uani 1 1 d . . .
C18 C 0.27292(9) 0.08460(5) 0.5281(5) 0.0251(7) Uani 1 1 d . . .
C19 C 0.30521(9) 0.10448(5) 0.6150(5) 0.0286(7) Uani 1 1 d . . .
H19 H 0.2892 0.1125 0.7354 0.034 Uiso 1 1 calc R . .
C20 C 0.31596(9) 0.12450(5) 0.4516(5) 0.0259(7) Uani 1 1 d . . .
C21 C 0.33250(10) 0.11878(6) 0.2478(5) 0.0325(7) Uani 1 1 d . . .
H21 H 0.3363 0.1024 0.2081 0.039 Uiso 1 1 calc R . .
C22 C 0.34346(10) 0.13721(6) 0.1028(5) 0.0386(8) Uani 1 1 d . . .
H22 H 0.3551 0.1332 -0.0327 0.046 Uiso 1 1 calc R . .
C23 C 0.33728(10) 0.16150(6) 0.1572(6) 0.0418(8) Uani 1 1 d . . .
H23 H 0.3444 0.1738 0.0586 0.050 Uiso 1 1 calc R . .
C24 C 0.32051(10) 0.16740(5) 0.3585(6) 0.0387(8) Uani 1 1 d . . .
H24 H 0.3162 0.1838 0.3965 0.046 Uiso 1 1 calc R . .
C25 C 0.31003(10) 0.14905(5) 0.5042(5) 0.0337(8) Uani 1 1 d . . .
H25 H 0.2988 0.1532 0.6402 0.040 Uiso 1 1 calc R . .
C26 C 0.22492(13) 0.09111(10) 0.0900(6) 0.0887(16) Uani 1 1 d . . .
H26A H 0.2380 0.0757 0.0475 0.133 Uiso 1 1 calc R . .
H26B H 0.2450 0.1042 0.0480 0.133 Uiso 1 1 calc R . .
H26C H 0.1958 0.0932 0.0202 0.133 Uiso 1 1 calc R . .
C27 C 0.19713(12) 0.12227(6) 0.4791(8) 0.0647(12) Uani 1 1 d . . .
H27A H 0.2167 0.1347 0.4197 0.097 Uiso 1 1 calc R . .
H27B H 0.1981 0.1230 0.6343 0.097 Uiso 1 1 calc R . .
H27C H 0.1663 0.1249 0.4305 0.097 Uiso 1 1 calc R . .
C28 C 0.17570(10) 0.06752(6) 0.4684(6) 0.0443(9) Uani 1 1 d . . .
H28A H 0.1462 0.0711 0.4073 0.067 Uiso 1 1 calc R . .
H28B H 0.1734 0.0671 0.6234 0.067 Uiso 1 1 calc R . .
H28C H 0.1861 0.0519 0.4163 0.067 Uiso 1 1 calc R . .

loop_
_atom_site_aniso_label
_atom_site_aniso_U_11
_atom_site_aniso_U_22
_atom_site_aniso_U_33
_atom_site_aniso_U_23
_atom_site_aniso_U_13
_atom_site_aniso_U_12
Si1 0.0265(4) 0.0388(5) 0.0332(5) 0.0083(5) 0.0009(4) 0.0011(4)
O1 0.0304(11) 0.0286(12) 0.0420(15) 0.0090(11) 0.0051(11) -0.0027(9)
O2 0.0316(11) 0.0212(10) 0.0374(13) 0.0001(11) 0.0083(10) -0.0032(9)
O3 0.0348(12) 0.0336(13) 0.0459(15) 0.0019(11) -0.0139(11) -0.0003(10)
N1 0.0257(13) 0.0198(13) 0.0275(14) 0.0035(12) 0.0025(11) -0.0020(10)
C1 0.0153(15) 0.0225(17) 0.0387(19) 0.0020(17) -0.0041(14) -0.0038(12)
C2 0.0285(16) 0.0253(16) 0.0267(17) -0.0018(14) -0.0032(14) -0.0045(13)
C3 0.0268(15) 0.0181(15) 0.0297(18) -0.0028(14) -0.0008(15) -0.0036(12)
C4 0.0373(18) 0.043(2) 0.037(2) 0.0035(17) 0.0033(16) 0.0093(15)
C5 0.0340(19) 0.045(2) 0.060(3) 0.016(2) 0.0006(18) 0.0120(16)
C6 0.0316(19) 0.037(2) 0.061(3) 0.0027(19) 0.0097(18) 0.0013(15)
C7 0.039(2) 0.056(2) 0.042(2) 0.001(2) 0.0129(19) -0.0048(17)
C8 0.0375(19) 0.042(2) 0.035(2) 0.0004(17) -0.0019(16) -0.0031(15)
C9 0.0246(15) 0.0248(16) 0.0228(17) 0.0036(14) 0.0005(13) 0.0023(12)
C10 0.0256(16) 0.0187(15) 0.0304(18) -0.0003(15) 0.0029(14) 0.0034(12)
C11 0.0387(18) 0.0277(16) 0.032(2) 0.0024(16) 0.0036(16) 0.0025(14)
C12 0.0425(19) 0.0305(19) 0.052(2) 0.0057(17) 0.0139(19) -0.0072(15)
C13 0.0338(19) 0.034(2) 0.065(3) -0.005(2) 0.0092(19) -0.0100(15)
C14 0.0276(18) 0.046(2) 0.046(2) -0.0044(19) 0.0003(17) -0.0027(15)
C15 0.0313(17) 0.0349(18) 0.0328(19) 0.0035(16) 0.0018(15) -0.0039(14)
C16 0.0235(15) 0.0287(17) 0.0245(16) 0.0004(15) 0.0022(14) -0.0001(13)
C17 0.0209(15) 0.0313(18) 0.0250(18) -0.0031(14) 0.0025(13) -0.0035(13)
C18 0.0265(16) 0.0216(16) 0.0273(16) -0.0009(14) 0.0057(13) 0.0015(12)
C19 0.0293(16) 0.0261(16) 0.0303(18) 0.0015(15) 0.0011(15) -0.0001(13)
C20 0.0211(15) 0.0244(16) 0.0322(18) -0.0004(14) -0.0004(14) -0.0004(12)
C21 0.0327(17) 0.0286(17) 0.0363(19) -0.0027(16) 0.0064(15) -0.0005(14)
C22 0.0377(18) 0.046(2) 0.032(2) -0.0010(18) 0.0071(16) -0.0039(16)
C23 0.045(2) 0.040(2) 0.040(2) 0.0081(19) -0.0017(19) -0.0086(16)
C24 0.050(2) 0.0227(16) 0.044(2) 0.0008(17) 0.0024(18) -0.0011(15)
C25 0.0391(18) 0.0313(18) 0.0307(19) -0.0002(17) 0.0037(15) 0.0016(14)
C26 0.053(2) 0.180(5) 0.032(2) 0.026(3) 0.000(2) -0.018(3)
C27 0.037(2) 0.037(2) 0.120(4) 0.011(2) -0.002(2) 0.0085(16)
C28 0.0298(18) 0.046(2) 0.058(2) 0.0038(19) -0.0045(17) -0.0016(15)

loop_
_geom_bond_atom_site_label_1
_geom_bond_atom_site_label_2
_geom_bond_distance
_geom_bond_site_symmetry_2
_geom_bond_publ_flag
Si1 C28 1.851(3) . ?
Si1 C26 1.854(4) . ?
Si1 C27 1.857(3) . ?
Si1 C18 1.888(3) . ?
O1 C1 1.216(3) . ?
O2 C1 1.349(3) . ?
O2 C2 1.453(3) . ?
O3 C19 1.428(3) . ?
N1 C1 1.352(3) . ?
N1 C16 1.409(3) . ?
N1 C9 1.465(3) . ?
C2 C3 1.496(4) . ?
C2 C9 1.570(4) . ?
C3 C4 1.374(4) . ?
C3 C8 1.390(4) . ?
C4 C5 1.380(4) . ?
C5 C6 1.377(5) . ?
C6 C7 1.382(5) . ?
C7 C8 1.383(4) . ?
C9 C10 1.514(4) . ?
C10 C11 1.378(4) . ?
C10 C15 1.389(4) . ?
C11 C12 1.395(4) . ?
C12 C13 1.374(5) . ?
C13 C14 1.381(4) . ?
C14 C15 1.381(4) . ?
C16 C17 1.308(4) . ?
C17 C18 1.311(4) . ?
C18 C19 1.534(4) . ?
C19 C20 1.519(4) . ?
C20 C21 1.384(4) . ?
C20 C25 1.387(4) . ?
C21 C22 1.383(4) . ?
C22 C23 1.377(4) . ?
C23 C24 1.374(5) . ?
C24 C25 1.380(4) . ?
